data_1544404
loop_
_publ_author_name
'Pankhurst, James R.'
'Bell, Nicola L.'
'Zegke, Markus'
'Platts, Lucy N.'
'Lamfsus, Carlos Alvarez'
'Maron, Laurent'
'Natrajan, Louise S.'
'Sproules, Stephen'
'Arnold, Polly L.'
'Love, Jason B.'

_publ_section_title
;
 Inner-sphere vs. outer-sphere reduction of uranyl supported by a
 redox-active, donor-expanded dipyrrin.
;
_journal_issue 1
_journal_name_full 'Chemical science'
_journal_page_first 108
_journal_page_last 116
_journal_paper_doi 10.1039/c6sc02912d
_journal_volume 8
_journal_year 2017
_chemical_formula_sum 'C37 H36 Cl F5 N4 O2 U'
_chemical_formula_weight 937.18
_chemical_name_systematic
;
 ?
;
_space_group_IT_number 9
_symmetry_cell_setting monoclinic
_symmetry_space_group_name_Hall 'C -2yc'
_symmetry_space_group_name_H-M 'C 1 c 1'
_atom_sites_solution_hydrogens geom
_atom_sites_solution_primary direct
_atom_sites_solution_secondary difmap
_audit_creation_method SHELXL-97
_audit_update_record
;
2016-01-11 deposited with the CCDC.
2016-10-12 downloaded from the CCDC.
;
_cell_angle_alpha 90.00
_cell_angle_beta 91.1720(10)
_cell_angle_gamma 90.00
_cell_formula_units_Z 4
_cell_length_a 24.5647(2)
_cell_length_b 8.42790(10)
_cell_length_c 16.88590(10)
_cell_measurement_reflns_used 27275
_cell_measurement_temperature 120(2)
_cell_measurement_theta_max 75.8840
_cell_measurement_theta_min 5.2110
_cell_volume 3495.14(5)
_computing_cell_refinement
;
CrysAlisPro, Agilent Technologies,
Version 1.171.37.35e (release 07-10-2014 CrysAlis171 .NET)
(compiled Oct  7 2014,17:20:27)
;
_computing_data_collection
;
CrysAlisPro, Agilent Technologies,
Version 1.171.37.35e (release 07-10-2014 CrysAlis171 .NET)
(compiled Oct  7 2014,17:20:27)
;
_computing_data_reduction
;
CrysAlisPro, Agilent Technologies,
Version 1.171.37.35e (release 07-10-2014 CrysAlis171 .NET)
(compiled Oct  7 2014,17:20:27)
;
_computing_molecular_graphics MERCURY
_computing_publication_material ORTEP
_computing_structure_refinement 'SHELXL-97 (Sheldrick, 2008)'
_computing_structure_solution Patterson
_diffrn_ambient_temperature 119.96(13)
_diffrn_detector_area_resol_mean 5.1574
_diffrn_measured_fraction_theta_full 0.997
_diffrn_measured_fraction_theta_max 0.997
_diffrn_measurement_device_type 'SuperNova, Dual, Cu at zero, Atlas'
_diffrn_measurement_method '\w scans'
_diffrn_radiation_monochromator mirror
_diffrn_radiation_source 'SuperNova (Cu) X-ray Source'
_diffrn_radiation_type CuK\a
_diffrn_radiation_wavelength 1.54184
_diffrn_reflns_av_R_equivalents 0.0328
_diffrn_reflns_av_sigmaI/netI 0.0249
_diffrn_reflns_limit_h_max 30
_diffrn_reflns_limit_h_min -30
_diffrn_reflns_limit_k_max 10
_diffrn_reflns_limit_k_min -7
_diffrn_reflns_limit_l_max 21
_diffrn_reflns_limit_l_min -21
_diffrn_reflns_number 34748
_diffrn_reflns_theta_full 76.14
_diffrn_reflns_theta_max 76.14
_diffrn_reflns_theta_min 3.60
_exptl_absorpt_coefficient_mu 14.349
_exptl_absorpt_correction_T_max 0.871
_exptl_absorpt_correction_T_min 0.743
_exptl_absorpt_correction_type gaussian
_exptl_absorpt_process_details
;
CrysAlisPro, Agilent Technologies,
Version 1.171.37.35e (release 07-10-2014 CrysAlis171 .NET)
(compiled Oct  7 2014,17:20:27)
Numerical absorption correction based on gaussian integration over
            a multifaceted crystal model
Empirical absorption correction using spherical harmonics,
 implemented in SCALE3 ABSPACK scaling algorithm.
;
_exptl_crystal_colour red
_exptl_crystal_density_diffrn 1.781
_exptl_crystal_density_method 'not measured'
_exptl_crystal_description plate
_exptl_crystal_F_000 1824
_exptl_crystal_size_max 0.1059
_exptl_crystal_size_mid 0.0508
_exptl_crystal_size_min 0.0437
_refine_diff_density_max 3.811
_refine_diff_density_min -0.855
_refine_diff_density_rms 0.119
_refine_ls_abs_structure_details 'Flack H D (1983), Acta Cryst. A39, 876-881'
_refine_ls_abs_structure_Flack -0.021(5)
_refine_ls_extinction_method none
_refine_ls_goodness_of_fit_ref 1.038
_refine_ls_hydrogen_treatment mixed
_refine_ls_matrix_type full
_refine_ls_number_parameters 439
_refine_ls_number_reflns 7244
_refine_ls_number_restraints 2
_refine_ls_restrained_S_all 1.038
_refine_ls_R_factor_all 0.0273
_refine_ls_R_factor_gt 0.0270
_refine_ls_shift/su_max 0.001
_refine_ls_shift/su_mean 0.000
_refine_ls_structure_factor_coef Fsqd
_refine_ls_weighting_details 'calc w=1/[\s^2^(Fo^2^)+(0.0461P)^2^+11.6706P] where P=(Fo^2^+2Fc^2^)/3'
_refine_ls_weighting_scheme calc
_refine_ls_wR_factor_gt 0.0677
_refine_ls_wR_factor_ref 0.0680
_reflns_number_gt 7139
_reflns_number_total 7244
_reflns_threshold_expression >2\s(I)
_cod_data_source_file c6sc02912d2.cif
_cod_data_source_block jl4006_monoc_refinalized
_cod_depositor_comments
;Adding full bibliography for 1544404--1544406.cif.

 Adding full bibliography for 1544404--1544406.cif.
;
_cod_database_code 1544404

loop_
_symmetry_equiv_pos_as_xyz
'x, y, z'
'x, -y, z+1/2'
'x+1/2, y+1/2, z'
'x+1/2, -y+1/2, z+1/2'

loop_
_atom_site_label
_atom_site_type_symbol
_atom_site_fract_x
_atom_site_fract_y
_atom_site_fract_z
_atom_site_U_iso_or_equiv
_atom_site_adp_type
_atom_site_occupancy
_atom_site_symmetry_multiplicity
_atom_site_calc_flag
_atom_site_refinement_flags
C1 C 0.5733(3) 0.3323(7) 0.3014(5) 0.0350(16) Uani 1 1 d .
H1A H 0.5458 0.2699 0.3289 0.052 Uiso 1 1 calc R
H1B H 0.6067 0.2696 0.2969 0.052 Uiso 1 1 calc R
H1C H 0.5595 0.3602 0.2484 0.052 Uiso 1 1 calc R
C2 C 0.6295(2) 0.5817(7) 0.3079(3) 0.0313(11) Uani 1 1 d .
H2A H 0.6175 0.6065 0.2536 0.047 Uiso 1 1 calc R
H2B H 0.6634 0.5205 0.3068 0.047 Uiso 1 1 calc R
H2C H 0.6356 0.6805 0.3374 0.047 Uiso 1 1 calc R
C3 C 0.6069(2) 0.4426(7) 0.4315(3) 0.0309(11) Uani 1 1 d .
H3A H 0.6116 0.5400 0.4626 0.046 Uiso 1 1 calc R
H3B H 0.6420 0.3881 0.4277 0.046 Uiso 1 1 calc R
H3C H 0.5808 0.3729 0.4574 0.046 Uiso 1 1 calc R
C4 C 0.5856(2) 0.4843(6) 0.3484(3) 0.0265(10) Uani 1 1 d .
C5 C 0.5037(2) 0.5695(6) 0.4092(3) 0.0262(10) Uani 1 1 d .
H5 H 0.5097 0.4841 0.4450 0.031 Uiso 1 1 calc R
C6 C 0.4599(2) 0.6809(6) 0.4232(3) 0.0241(11) Uani 1 1 d .
C7 C 0.4249(3) 0.6824(6) 0.4898(4) 0.0290(12) Uani 1 1 d .
H7 H 0.4223 0.6034 0.5297 0.035 Uiso 1 1 calc R
C8 C 0.3962(3) 0.8203(6) 0.4844(4) 0.0298(12) Uani 1 1 d .
H8 H 0.3693 0.8561 0.5199 0.036 Uiso 1 1 calc R
C9 C 0.4139(2) 0.9011(6) 0.4150(3) 0.0234(10) Uani 1 1 d .
C10 C 0.3981(2) 1.0533(6) 0.3898(3) 0.0241(10) Uani 1 1 d .
C11 C 0.3549(2) 1.1468(7) 0.4414(3) 0.0265(7) Uani 1 1 d .
C12 C 0.3750(2) 1.2466(6) 0.4977(3) 0.0265(7) Uani 1 1 d .
C13 C 0.3382(2) 1.3336(6) 0.5409(3) 0.0265(11) Uani 1 1 d .
C14 C 0.2830(4) 1.3142(7) 0.5262(6) 0.0291(18) Uani 1 1 d .
C15 C 0.2643(2) 1.2090(7) 0.4704(4) 0.0266(11) Uani 1 1 d .
C16 C 0.3019(2) 1.1236(6) 0.4270(3) 0.0261(10) Uani 1 1 d .
C17 C 0.4163(2) 1.1338(6) 0.3238(3) 0.0251(10) Uani 1 1 d .
C18 C 0.4028(2) 1.2917(7) 0.2996(4) 0.0301(12) Uani 1 1 d .
H18 H 0.3787 1.3616 0.3258 0.036 Uiso 1 1 calc R
C19 C 0.4299(3) 1.3240(6) 0.2334(5) 0.0292(14) Uani 1 1 d .
H19 H 0.4291 1.4205 0.2044 0.035 Uiso 1 1 calc R
C20 C 0.4599(2) 1.1846(6) 0.2155(4) 0.0264(11) Uani 1 1 d .
C21 C 0.4985(2) 1.1649(6) 0.1523(4) 0.0265(11) Uani 1 1 d .
H21 H 0.5059 1.2523 0.1186 0.032 Uiso 1 1 calc R
C22 C 0.5663(2) 1.0281(6) 0.0788(3) 0.0271(11) Uani 1 1 d .
C23 C 0.5835(3) 1.1923(7) 0.0500(4) 0.0359(14) Uani 1 1 d .
H23A H 0.5551 1.2355 0.0145 0.054 Uiso 1 1 calc R
H23B H 0.6177 1.1835 0.0214 0.054 Uiso 1 1 calc R
H23C H 0.5887 1.2630 0.0956 0.054 Uiso 1 1 calc R
C24 C 0.5426(2) 0.9333(7) 0.0091(3) 0.0330(12) Uani 1 1 d .
H24A H 0.5318 0.8278 0.0274 0.049 Uiso 1 1 calc R
H24B H 0.5702 0.9226 -0.0317 0.049 Uiso 1 1 calc R
H24C H 0.5107 0.9888 -0.0130 0.049 Uiso 1 1 calc R
C25 C 0.6158(2) 0.9497(8) 0.1160(3) 0.0323(12) Uani 1 1 d .
H25A H 0.6271 1.0084 0.1637 0.048 Uiso 1 1 calc R
H25B H 0.6455 0.9496 0.0782 0.048 Uiso 1 1 calc R
H25C H 0.6069 0.8402 0.1304 0.048 Uiso 1 1 calc R
C26 C 0.1940(3) 1.5017(9) 0.3441(5) 0.0437(17) Uani 1 1 d .
H26 H 0.1573 1.4664 0.3454 0.052 Uiso 1 1 calc R
C27 C 0.2263(3) 1.4540(9) 0.2838(5) 0.050(2) Uani 1 1 d .
H27 H 0.2121 1.3865 0.2434 0.061 Uiso 1 1 calc R
C28 C 0.2795(3) 1.5040(9) 0.2820(4) 0.0448(16) Uani 1 1 d .
H28 H 0.3022 1.4711 0.2402 0.054 Uiso 1 1 calc R
C29 C 0.3001(3) 1.6022(8) 0.3410(4) 0.0382(14) Uani 1 1 d .
H29 H 0.3368 1.6372 0.3396 0.046 Uiso 1 1 calc R
C30 C 0.2673(3) 1.6493(8) 0.4019(5) 0.0384(17) Uani 1 1 d .
H30 H 0.2815 1.7153 0.4430 0.046 Uiso 1 1 calc R
C31 C 0.2136(3) 1.5999(8) 0.4028(4) 0.0387(14) Uani 1 1 d .
H31 H 0.1905 1.6337 0.4439 0.046 Uiso 1 1 calc R
C32 C 0.2039(2) 0.9812(12) 0.6303(5) 0.096(5) Uani 1 1 d G
H32 H 0.1662 0.9932 0.6181 0.115 Uiso 1 1 calc R
C33 C 0.2313(3) 0.8457(10) 0.6064(4) 0.080(5) Uani 1 1 d G
H33 H 0.2123 0.7650 0.5778 0.096 Uiso 1 1 calc R
C34 C 0.2865(3) 0.8282(6) 0.6242(4) 0.062(3) Uani 1 1 d G
H34 H 0.3052 0.7356 0.6079 0.074 Uiso 1 1 calc R
C35 C 0.3142(2) 0.9462(8) 0.6660(4) 0.056(2) Uani 1 1 d G
H35 H 0.3519 0.9343 0.6782 0.068 Uiso 1 1 calc R
C36 C 0.2868(3) 1.0818(7) 0.6899(4) 0.072(4) Uani 1 1 d G
H36 H 0.3058 1.1624 0.7184 0.087 Uiso 1 1 calc R
C37 C 0.2317(3) 1.0993(8) 0.6720(5) 0.092(5) Uani 1 1 d G
H37 H 0.2129 1.1919 0.6884 0.110 Uiso 1 1 calc R
N1 N 0.53418(18) 0.5844(5) 0.3497(3) 0.0255(9) Uani 1 1 d .
N2 N 0.4539(2) 0.8119(5) 0.3778(3) 0.0226(9) Uani 1 1 d .
N3 N 0.45250(16) 1.0696(5) 0.2693(3) 0.0233(8) Uani 1 1 d .
N4 N 0.52285(17) 1.0339(6) 0.1407(3) 0.0245(9) Uani 1 1 d .
O1 O 0.43680(17) 0.7432(5) 0.2143(2) 0.0304(8) Uani 1 1 d .
O2 O 0.56123(15) 0.8956(4) 0.2893(2) 0.0261(7) Uani 1 1 d .
F1 F 0.42812(13) 1.2698(5) 0.5115(2) 0.0370(8) Uani 1 1 d .
F2 F 0.35582(14) 1.4350(4) 0.5970(2) 0.0363(7) Uani 1 1 d .
F3 F 0.24744(14) 1.3997(4) 0.5686(2) 0.0352(8) Uani 1 1 d .
F4 F 0.2112(2) 1.1896(5) 0.4577(4) 0.0374(14) Uani 1 1 d .
F5 F 0.28311(14) 1.0231(4) 0.3713(2) 0.0364(8) Uani 1 1 d .
Cl1 Cl 0.53705(5) 0.60140(15) 0.14279(8) 0.0281(2) Uani 1 1 d .
U1 U 0.500458(12) 0.813628(13) 0.249847(12) 0.02024(5) Uani 1 1 d .

loop_
_atom_site_aniso_label
_atom_site_aniso_U_11
_atom_site_aniso_U_22
_atom_site_aniso_U_33
_atom_site_aniso_U_23
_atom_site_aniso_U_13
_atom_site_aniso_U_12
C1 0.041(4) 0.023(3) 0.041(4) -0.010(3) -0.004(3) 0.005(2)
C2 0.024(2) 0.034(3) 0.036(3) 0.006(2) 0.000(2) 0.006(2)
C3 0.032(3) 0.030(3) 0.031(3) 0.001(2) 0.001(2) 0.005(2)
C4 0.026(2) 0.021(2) 0.032(3) 0.002(2) 0.001(2) 0.0049(19)
C5 0.027(2) 0.022(2) 0.030(3) -0.001(2) 0.000(2) -0.001(2)
C6 0.024(3) 0.022(3) 0.027(3) 0.0014(18) 0.005(2) -0.0018(17)
C7 0.033(3) 0.026(3) 0.028(3) 0.0044(19) 0.008(2) -0.003(2)
C8 0.032(3) 0.028(3) 0.030(3) -0.005(2) 0.012(2) -0.004(2)
C9 0.018(2) 0.025(2) 0.028(2) -0.002(2) 0.0040(19) -0.0037(19)
C10 0.020(2) 0.021(2) 0.032(3) -0.004(2) 0.004(2) -0.0050(19)
C11 0.0329(19) 0.0228(17) 0.0234(17) 0.0078(15) -0.0083(14) -0.0133(15)
C12 0.0329(19) 0.0228(17) 0.0234(17) 0.0078(15) -0.0083(14) -0.0133(15)
C13 0.031(3) 0.021(2) 0.027(3) -0.0032(19) 0.001(2) -0.0009(19)
C14 0.028(4) 0.027(4) 0.033(4) 0.002(2) 0.011(3) 0.008(2)
C15 0.016(2) 0.031(3) 0.033(3) 0.003(2) 0.005(2) 0.0007(19)
C16 0.026(3) 0.023(2) 0.029(3) -0.005(2) 0.002(2) 0.001(2)
C17 0.022(2) 0.021(2) 0.032(3) -0.001(2) 0.003(2) -0.0010(19)
C18 0.031(3) 0.022(2) 0.037(3) -0.004(2) 0.002(2) 0.010(2)
C19 0.031(3) 0.019(3) 0.038(4) 0.006(2) 0.005(3) 0.005(2)
C20 0.024(3) 0.026(3) 0.028(3) 0.0003(19) 0.000(2) 0.0006(19)
C21 0.023(3) 0.021(2) 0.035(3) 0.002(2) 0.000(2) -0.0007(19)
C22 0.024(3) 0.026(3) 0.032(3) 0.006(2) 0.008(2) -0.003(2)
C23 0.036(3) 0.028(3) 0.044(4) 0.007(2) 0.007(3) -0.003(2)
C24 0.040(3) 0.030(3) 0.029(3) -0.001(2) 0.007(2) 0.000(2)
C25 0.024(3) 0.040(3) 0.034(3) 0.006(3) 0.007(2) -0.001(2)
C26 0.027(3) 0.037(4) 0.066(5) 0.007(4) -0.013(3) 0.002(3)
C27 0.049(4) 0.041(4) 0.060(5) -0.013(4) -0.021(4) 0.009(3)
C28 0.043(4) 0.052(4) 0.040(3) -0.002(3) 0.000(3) 0.017(3)
C29 0.031(3) 0.037(3) 0.047(4) 0.006(3) -0.002(3) 0.005(2)
C30 0.046(4) 0.026(3) 0.044(4) -0.007(3) 0.002(3) -0.001(3)
C31 0.038(3) 0.033(3) 0.046(4) 0.001(3) 0.011(3) 0.005(3)
C32 0.040(5) 0.181(15) 0.068(7) 0.071(9) 0.015(4) 0.025(7)
C33 0.090(10) 0.114(9) 0.038(5) 0.001(5) 0.006(5) -0.071(8)
C34 0.094(8) 0.034(4) 0.059(5) 0.004(3) 0.047(5) 0.000(4)
C35 0.044(4) 0.077(7) 0.048(4) 0.024(4) -0.002(3) 0.007(4)
C36 0.120(10) 0.049(5) 0.049(5) -0.011(4) 0.028(6) -0.027(6)
C37 0.123(10) 0.060(6) 0.096(8) 0.041(6) 0.077(8) 0.046(6)
N1 0.026(2) 0.019(2) 0.032(2) -0.0019(17) 0.0033(17) -0.0009(17)
N2 0.026(2) 0.017(2) 0.025(2) -0.0011(15) -0.0010(18) -0.0001(15)
N3 0.0188(19) 0.023(2) 0.028(2) -0.0009(17) 0.0003(16) -0.0012(16)
N4 0.0200(19) 0.029(2) 0.025(2) -0.0033(17) -0.0020(16) 0.0023(17)
O1 0.034(2) 0.024(2) 0.033(2) -0.0043(16) 0.0017(16) 0.0003(16)
O2 0.0234(17) 0.0239(18) 0.0312(19) 0.0037(14) 0.0026(14) 0.0004(14)
F1 0.0216(15) 0.0406(19) 0.049(2) -0.0161(17) 0.0035(14) -0.0016(14)
F2 0.0393(18) 0.0336(17) 0.0362(17) -0.0109(15) 0.0076(14) -0.0021(15)
F3 0.0366(18) 0.0306(17) 0.0390(18) -0.0016(14) 0.0156(14) 0.0109(14)
F4 0.021(2) 0.049(3) 0.042(3) -0.0018(16) 0.0027(19) 0.0020(14)
F5 0.0280(16) 0.0389(19) 0.0424(19) -0.0136(15) 0.0029(14) -0.0048(14)
Cl1 0.0339(6) 0.0213(5) 0.0293(6) -0.0012(4) 0.0046(5) 0.0048(5)
U1 0.02018(7) 0.01683(7) 0.02381(7) -0.00122(9) 0.00263(4) 0.00047(9)

loop_
_atom_type_symbol
_atom_type_description
_atom_type_scat_dispersion_real
_atom_type_scat_dispersion_imag
_atom_type_scat_source
C C 0.0181 0.0091 'International Tables Vol C Tables 4.2.6.8 and 6.1.1.4'
H H 0.0000 0.0000 'International Tables Vol C Tables 4.2.6.8 and 6.1.1.4'
N N 0.0311 0.0180 'International Tables Vol C Tables 4.2.6.8 and 6.1.1.4'
O O 0.0492 0.0322 'International Tables Vol C Tables 4.2.6.8 and 6.1.1.4'
F F 0.0727 0.0534 'International Tables Vol C Tables 4.2.6.8 and 6.1.1.4'
Cl Cl 0.3639 0.7018 'International Tables Vol C Tables 4.2.6.8 and 6.1.1.4'
U U -4.3638 13.4090 'International Tables Vol C Tables 4.2.6.8 and 6.1.1.4'

loop_
_geom_angle_atom_site_label_1
_geom_angle_atom_site_label_2
_geom_angle_atom_site_label_3
_geom_angle
C4 C1 H1A 109.5
C4 C1 H1B 109.5
H1A C1 H1B 109.5
C4 C1 H1C 109.5
H1A C1 H1C 109.5
H1B C1 H1C 109.5
C4 C2 H2A 109.5
C4 C2 H2B 109.5
H2A C2 H2B 109.5
C4 C2 H2C 109.5
H2A C2 H2C 109.5
H2B C2 H2C 109.5
C4 C3 H3A 109.5
C4 C3 H3B 109.5
H3A C3 H3B 109.5
C4 C3 H3C 109.5
H3A C3 H3C 109.5
H3B C3 H3C 109.5
N1 C4 C2 107.6(4)
N1 C4 C3 112.6(4)
C2 C4 C3 107.7(5)
N1 C4 C1 108.4(5)
C2 C4 C1 110.6(5)
C3 C4 C1 110.1(5)
N1 C5 C6 121.1(5)
N1 C5 H5 119.5
C6 C5 H5 119.5
N2 C6 C7 112.3(5)
N2 C6 C5 120.6(5)
C7 C6 C5 126.4(5)
C8 C7 C6 105.9(5)
C8 C7 H7 127.1
C6 C7 H7 127.1
C7 C8 C9 107.2(5)
C7 C8 H8 126.4
C9 C8 H8 126.4
N2 C9 C10 123.3(5)
N2 C9 C8 110.0(5)
C10 C9 C8 126.5(5)
C17 C10 C9 126.8(5)
C17 C10 C11 115.3(5)
C9 C10 C11 118.0(4)
C16 C11 C12 124.1(6)
C16 C11 C10 119.0(5)
C12 C11 C10 116.8(5)
F1 C12 C11 123.8(6)
F1 C12 C13 118.5(5)
C11 C12 C13 117.6(5)
F2 C13 C14 120.2(6)
F2 C13 C12 120.3(5)
C14 C13 C12 119.5(6)
F3 C14 C15 120.1(8)
F3 C14 C13 119.0(7)
C15 C14 C13 120.9(7)
F4 C15 C14 120.4(7)
F4 C15 C16 120.7(6)
C14 C15 C16 118.9(6)
C11 C16 F5 122.8(5)
C11 C16 C15 118.9(5)
F5 C16 C15 118.4(5)
C10 C17 N3 124.0(5)
C10 C17 C18 127.5(5)
N3 C17 C18 108.5(5)
C19 C18 C17 108.1(5)
C19 C18 H18 125.9
C17 C18 H18 125.9
C18 C19 C20 106.2(5)
C18 C19 H19 126.9
C20 C19 H19 126.9
N3 C20 C19 111.9(5)
N3 C20 C21 120.9(5)
C19 C20 C21 127.0(5)
N4 C21 C20 121.9(5)
N4 C21 H21 119.1
C20 C21 H21 119.1
C25 C22 N4 107.4(4)
C25 C22 C24 112.5(5)
N4 C22 C24 106.7(4)
C25 C22 C23 107.7(5)
N4 C22 C23 113.3(5)
C24 C22 C23 109.4(5)
C22 C23 H23A 109.5
C22 C23 H23B 109.5
H23A C23 H23B 109.5
C22 C23 H23C 109.5
H23A C23 H23C 109.5
H23B C23 H23C 109.5
C22 C24 H24A 109.5
C22 C24 H24B 109.5
H24A C24 H24B 109.5
C22 C24 H24C 109.5
H24A C24 H24C 109.5
H24B C24 H24C 109.5
C22 C25 H25A 109.5
C22 C25 H25B 109.5
H25A C25 H25B 109.5
C22 C25 H25C 109.5
H25A C25 H25C 109.5
H25B C25 H25C 109.5
C27 C26 C31 121.1(7)
C27 C26 H26 119.5
C31 C26 H26 119.5
C26 C27 C28 119.6(7)
C26 C27 H27 120.2
C28 C27 H27 120.2
C27 C28 C29 120.0(7)
C27 C28 H28 120.0
C29 C28 H28 120.0
C30 C29 C28 120.0(7)
C30 C29 H29 120.0
C28 C29 H29 120.0
C29 C30 C31 119.6(7)
C29 C30 H30 120.2
C31 C30 H30 120.2
C26 C31 C30 119.7(7)
C26 C31 H31 120.2
C30 C31 H31 120.2
C33 C32 C37 120.0
C33 C32 H32 120.0
C37 C32 H32 120.0
C32 C33 C34 120.0
C32 C33 H33 120.0
C34 C33 H33 120.0
C35 C34 C33 120.0
C35 C34 H34 120.0
C33 C34 H34 120.0
C34 C35 C36 120.0
C34 C35 H35 120.0
C36 C35 H35 120.0
C37 C36 C35 120.0
C37 C36 H36 120.0
C35 C36 H36 120.0
C36 C37 C32 120.0
C36 C37 H37 120.0
C32 C37 H37 120.0
C5 N1 C4 117.4(5)
C5 N1 U1 112.8(4)
C4 N1 U1 129.5(3)
C6 N2 C9 104.7(5)
C6 N2 U1 117.1(3)
C9 N2 U1 137.3(3)
C20 N3 C17 105.2(4)
C20 N3 U1 117.8(3)
C17 N3 U1 137.0(3)
C21 N4 C22 118.3(5)
C21 N4 U1 113.1(4)
C22 N4 U1 127.7(3)
O2 U1 O1 175.52(17)
O2 U1 N2 94.34(16)
O1 U1 N2 82.65(17)
O2 U1 N3 90.58(15)
O1 U1 N3 85.28(16)
N2 U1 N3 70.09(14)
O2 U1 N4 78.72(15)
O1 U1 N4 101.08(16)
N2 U1 N4 135.38(13)
N3 U1 N4 66.02(14)
O2 U1 N1 78.26(15)
O1 U1 N1 103.36(17)
N2 U1 N1 65.68(14)
N3 U1 N1 133.13(14)
N4 U1 N1 149.91(13)
O2 U1 Cl1 102.76(13)
O1 U1 Cl1 81.67(13)
N2 U1 Cl1 138.34(9)
N3 U1 Cl1 145.73(10)
N4 U1 Cl1 85.58(10)
N1 U1 Cl1 80.89(10)

loop_
_geom_bond_atom_site_label_1
_geom_bond_atom_site_label_2
_geom_bond_distance
C1 C4 1.535(8)
C1 H1A 0.9800
C1 H1B 0.9800
C1 H1C 0.9800
C2 C4 1.526(8)
C2 H2A 0.9800
C2 H2B 0.9800
C2 H2C 0.9800
C3 C4 1.527(7)
C3 H3A 0.9800
C3 H3B 0.9800
C3 H3C 0.9800
C4 N1 1.520(6)
C5 N1 1.271(7)
C5 C6 1.452(7)
C5 H5 0.9500
C6 N2 1.351(7)
C6 C7 1.429(8)
C7 C8 1.362(8)
C7 H7 0.9500
C8 C9 1.431(8)
C8 H8 0.9500
C9 N2 1.395(7)
C9 C10 1.404(8)
C10 C17 1.386(8)
C10 C11 1.596(8)
C11 C16 1.334(8)
C11 C12 1.355(8)
C12 F1 1.334(6)
C12 C13 1.384(8)
C13 F2 1.342(6)
C13 C14 1.383(12)
C14 F3 1.349(9)
C14 C15 1.366(11)
C15 F4 1.329(8)
C15 C16 1.391(7)
C16 F5 1.340(6)
C17 N3 1.402(7)
C17 C18 1.429(8)
C18 C19 1.340(10)
C18 H18 0.9500
C19 C20 1.424(8)
C19 H19 0.9500
C20 N3 1.343(7)
C20 C21 1.451(8)
C21 N4 1.272(7)
C21 H21 0.9500
C22 C25 1.510(8)
C22 N4 1.510(6)
C22 C24 1.527(8)
C22 C23 1.528(7)
C23 H23A 0.9800
C23 H23B 0.9800
C23 H23C 0.9800
C24 H24A 0.9800
C24 H24B 0.9800
C24 H24C 0.9800
C25 H25A 0.9800
C25 H25B 0.9800
C25 H25C 0.9800
C26 C27 1.363(13)
C26 C31 1.372(11)
C26 H26 0.9500
C27 C28 1.375(11)
C27 H27 0.9500
C28 C29 1.383(10)
C28 H28 0.9500
C29 C30 1.377(11)
C29 H29 0.9500
C30 C31 1.383(10)
C30 H30 0.9500
C31 H31 0.9500
C32 C33 1.3900
C32 C37 1.3900
C32 H32 0.9500
C33 C34 1.3900
C33 H33 0.9500
C34 C35 1.3900
C34 H34 0.9500
C35 C36 1.3900
C35 H35 0.9500
C36 C37 1.3900
C36 H36 0.9500
C37 H37 0.9500
N1 U1 2.684(5)
N2 U1 2.465(5)
N3 U1 2.483(4)
N4 U1 2.680(5)
O1 U1 1.766(4)
O2 U1 1.763(4)
Cl1 U1 2.7095(12)

loop_
_geom_torsion_atom_site_label_1
_geom_torsion_atom_site_label_2
_geom_torsion_atom_site_label_3
_geom_torsion_atom_site_label_4
_geom_torsion
N1 C5 C6 N2 -6.7(8)
N1 C5 C6 C7 -176.2(5)
N2 C6 C7 C8 0.4(7)
C5 C6 C7 C8 170.7(5)
C6 C7 C8 C9 -0.2(7)
C7 C8 C9 N2 0.0(7)
C7 C8 C9 C10 -174.9(5)
N2 C9 C10 C17 3.9(9)
C8 C9 C10 C17 178.1(6)
N2 C9 C10 C11 -175.8(5)
C8 C9 C10 C11 -1.5(8)
C17 C10 C11 C16 93.5(6)
C9 C10 C11 C16 -86.8(6)
C17 C10 C11 C12 -86.3(6)
C9 C10 C11 C12 93.4(6)
C16 C11 C12 F1 -179.7(5)
C10 C11 C12 F1 0.1(8)
C16 C11 C12 C13 -2.3(8)
C10 C11 C12 C13 177.4(5)
F1 C12 C13 F2 -2.1(8)
C11 C12 C13 F2 -179.6(5)
F1 C12 C13 C14 178.5(6)
C11 C12 C13 C14 1.0(8)
F2 C13 C14 F3 0.6(10)
C12 C13 C14 F3 -179.9(6)
F2 C13 C14 C15 -178.6(6)
C12 C13 C14 C15 0.8(10)
F3 C14 C15 F4 -0.4(11)
C13 C14 C15 F4 178.9(5)
F3 C14 C15 C16 179.3(6)
C13 C14 C15 C16 -1.4(11)
C12 C11 C16 F5 -179.5(5)
C10 C11 C16 F5 0.8(8)
C12 C11 C16 C15 1.7(9)
C10 C11 C16 C15 -178.0(5)
F4 C15 C16 C11 179.9(5)
C14 C15 C16 C11 0.2(9)
F4 C15 C16 F5 1.0(9)
C14 C15 C16 F5 -178.7(6)
C9 C10 C17 N3 3.0(9)
C11 C10 C17 N3 -177.3(5)
C9 C10 C17 C18 -176.4(6)
C11 C10 C17 C18 3.3(8)
C10 C17 C18 C19 179.0(6)
N3 C17 C18 C19 -0.5(7)
C17 C18 C19 C20 0.8(8)
C18 C19 C20 N3 -0.8(8)
C18 C19 C20 C21 -175.4(6)
N3 C20 C21 N4 6.8(9)
C19 C20 C21 N4 -179.1(6)
C31 C26 C27 C28 0.4(12)
C26 C27 C28 C29 0.0(12)
C27 C28 C29 C30 0.3(11)
C28 C29 C30 C31 -1.1(11)
C27 C26 C31 C30 -1.1(11)
C29 C30 C31 C26 1.4(11)
C37 C32 C33 C34 0.0
C32 C33 C34 C35 0.0
C33 C34 C35 C36 0.0
C34 C35 C36 C37 0.0
C35 C36 C37 C32 0.0
C33 C32 C37 C36 0.0
C6 C5 N1 C4 167.9(5)
C6 C5 N1 U1 -6.9(6)
C2 C4 N1 C5 -145.8(5)
C3 C4 N1 C5 -27.3(7)
C1 C4 N1 C5 94.6(6)
C2 C4 N1 U1 28.0(6)
C3 C4 N1 U1 146.5(4)
C1 C4 N1 U1 -91.6(5)
C7 C6 N2 C9 -0.4(6)
C5 C6 N2 C9 -171.3(5)
C7 C6 N2 U1 -171.2(4)
C5 C6 N2 U1 17.9(7)
C10 C9 N2 C6 175.4(5)
C8 C9 N2 C6 0.3(6)
C10 C9 N2 U1 -16.8(8)
C8 C9 N2 U1 168.2(4)
C19 C20 N3 C17 0.5(6)
C21 C20 N3 C17 175.4(5)
C19 C20 N3 U1 179.5(4)
C21 C20 N3 U1 -5.5(7)
C10 C17 N3 C20 -179.5(5)
C18 C17 N3 C20 0.0(6)
C10 C17 N3 U1 1.7(8)
C18 C17 N3 U1 -178.8(4)
C20 C21 N4 C22 -174.3(5)
C20 C21 N4 U1 -4.1(7)
C25 C22 N4 C21 131.0(5)
C24 C22 N4 C21 -108.2(6)
C23 C22 N4 C21 12.2(7)
C25 C22 N4 U1 -37.6(6)
C24 C22 N4 U1 83.3(5)
C23 C22 N4 U1 -156.3(4)
C6 N2 U1 O2 -89.4(4)
C9 N2 U1 O2 103.8(5)
C6 N2 U1 O1 94.0(4)
C9 N2 U1 O1 -72.9(5)
C6 N2 U1 N3 -178.4(4)
C9 N2 U1 N3 14.8(5)
C6 N2 U1 N4 -167.7(3)
C9 N2 U1 N4 25.5(6)
C6 N2 U1 N1 -14.3(4)
C9 N2 U1 N1 178.8(5)
C6 N2 U1 Cl1 25.4(5)
C9 N2 U1 Cl1 -141.5(4)
C20 N3 U1 O2 79.7(4)
C17 N3 U1 O2 -101.6(5)
C20 N3 U1 O1 -102.0(4)
C17 N3 U1 O1 76.7(5)
C20 N3 U1 N2 174.1(4)
C17 N3 U1 N2 -7.2(5)
C20 N3 U1 N4 2.4(4)
C17 N3 U1 N4 -179.0(5)
C20 N3 U1 N1 154.1(4)
C17 N3 U1 N1 -27.2(6)
C20 N3 U1 Cl1 -34.3(5)
C17 N3 U1 Cl1 144.4(4)
C21 N4 U1 O2 -94.8(4)
C22 N4 U1 O2 74.2(4)
C21 N4 U1 O1 80.7(4)
C22 N4 U1 O1 -110.3(4)
C21 N4 U1 N2 -10.1(5)
C22 N4 U1 N2 158.9(4)
C21 N4 U1 N3 1.0(4)
C22 N4 U1 N3 170.0(4)
C21 N4 U1 N1 -135.5(4)
C22 N4 U1 N1 33.5(5)
C21 N4 U1 Cl1 161.3(4)
C22 N4 U1 Cl1 -29.7(4)
C5 N1 U1 O2 111.3(4)
C4 N1 U1 O2 -62.8(4)
C5 N1 U1 O1 -64.5(4)
C4 N1 U1 O1 121.5(4)
C5 N1 U1 N2 11.0(4)
C4 N1 U1 N2 -163.0(4)
C5 N1 U1 N3 31.7(4)
C4 N1 U1 N3 -142.4(4)
C5 N1 U1 N4 152.0(3)
C4 N1 U1 N4 -22.0(6)
C5 N1 U1 Cl1 -143.6(4)
C4 N1 U1 Cl1 42.4(4)
